data_7203988
loop_
_publ_author_name
'Robertson, Neil'
'Parsons, S.'
'MacLean, E. J.'
'Coxall, R. A.'
'Mount, Andrew R.'

_publ_section_title
;
 Preparation, X-ray structure and properties of a hexabrominated,
 symmetric indole trimer and its TCNQ adduct: a new route to functional
 molecular systems
;
_journal_issue 9
_journal_name_full 'Journal of Materials Chemistry'
_journal_page_first 2043
_journal_paper_doi 10.1039/b003631p
_journal_volume 10
_journal_year 2000
_chemical_formula_sum 'C56 H41 Br6 N11 O4 S4'
_chemical_formula_weight 1539.70
_chemical_name_systematic
; 
? 
;
_space_group_IT_number 14
_symmetry_cell_setting monoclinic
_symmetry_space_group_name_Hall '-P 2yn'
_symmetry_space_group_name_H-M 'P 1 21/n 1'
_atom_sites_solution_hydrogens geom
_atom_sites_solution_primary direct
_atom_sites_solution_secondary difmap
_audit_creation_method SHELXL-97
_cell_angle_alpha 90.00
_cell_angle_beta 93.24(3)
_cell_angle_gamma 90.00
_cell_formula_units_Z 4
_cell_length_a 14.455(3)
_cell_length_b 25.371(5)
_cell_length_c 16.719(3)
_cell_measurement_reflns_used 55
_cell_measurement_temperature 220(2)
_cell_measurement_theta_max 90
_cell_measurement_theta_min 5
_cell_volume 6122(2)
_computing_cell_refinement 'Stoe DIF4'
_computing_data_collection 'Stoe DIF4'
_computing_data_reduction 'Stoe REDU4'
_computing_molecular_graphics SHELXTL
_computing_structure_refinement 'SHELXL-97 (Sheldrick, 1997)'
_computing_structure_solution 'SHELXS-97 (Sheldrick, 1990)'
_diffrn_ambient_temperature 220(2)
_diffrn_measured_fraction_theta_full 0.995
_diffrn_measured_fraction_theta_max 0.995
_diffrn_measurement_method Omega-theta
_diffrn_radiation_monochromator graphite
_diffrn_radiation_source 'fine-focus sealed tube'
_diffrn_radiation_type CuK\a
_diffrn_radiation_wavelength 1.54178
_diffrn_reflns_av_R_equivalents 0.0906
_diffrn_reflns_av_sigmaI/netI 0.1215
_diffrn_reflns_limit_h_max 14
_diffrn_reflns_limit_h_min -14
_diffrn_reflns_limit_k_max 26
_diffrn_reflns_limit_k_min -8
_diffrn_reflns_limit_l_max 17
_diffrn_reflns_limit_l_min -6
_diffrn_reflns_number 8438
_diffrn_reflns_theta_full 52.58
_diffrn_reflns_theta_max 52.58
_diffrn_reflns_theta_min 3.17
_diffrn_standards_decay_% 0
_diffrn_standards_interval_time 60
_diffrn_standards_number 3
_exptl_absorpt_coefficient_mu 6.460
_exptl_absorpt_correction_T_max 0.5186
_exptl_absorpt_correction_T_min 0.0871
_exptl_absorpt_correction_type 'Optimised numerical'
_exptl_crystal_colour Red
_exptl_crystal_density_diffrn 1.671
_exptl_crystal_density_method 'not measured'
_exptl_crystal_description Needle
_exptl_crystal_F_000 3040
_exptl_crystal_size_max 0.74
_exptl_crystal_size_mid 0.12
_exptl_crystal_size_min 0.12
_refine_diff_density_max 0.892
_refine_diff_density_min -0.632
_refine_diff_density_rms 0.095
_refine_ls_extinction_method none
_refine_ls_goodness_of_fit_ref 0.955
_refine_ls_hydrogen_treatment Riding
_refine_ls_matrix_type full
_refine_ls_number_parameters 704
_refine_ls_number_reflns 6965
_refine_ls_number_restraints 69
_refine_ls_restrained_S_all 0.962
_refine_ls_R_factor_all 0.1807
_refine_ls_R_factor_gt 0.0868
_refine_ls_shift/su_max 0.013
_refine_ls_shift/su_mean 0.001
_refine_ls_structure_factor_coef Fsqd
_refine_ls_weighting_details 'calc w=1/[\s^2^(Fo^2^)+(0.1227P)^2^+0.0000P] where P=(Fo^2^+2Fc^2^)/3'
_refine_ls_weighting_scheme calc
_refine_ls_wR_factor_gt 0.2021
_refine_ls_wR_factor_ref 0.2476
_reflns_number_gt 2916
_reflns_number_total 6965
_reflns_threshold_expression >2sigma(I)
_cod_data_source_file b003631p.txt
_cod_data_source_block nrbrcn
_cod_depositor_comments
;
The following automatic conversions were performed:
'_symmetry_cell_setting' value 'Monoclinic' changed to 'monoclinic'
according to '/home/saulius/struct/CIF-dictionaries/cif_core.dic'
dictionary named 'cif_core.dic' version 2.4.1 from 2010-06-29.

Automatic conversion script
Id: cif_fix_enum 1527 2010-12-29 10:47:43Z saulius 
;
_cod_original_sg_symbol_H-M P2(1)/c
_cod_database_code 7203988

loop_
_symmetry_equiv_pos_as_xyz
'x, y, z'
'-x+1/2, y+1/2, -z+1/2'
'-x, -y, -z'
'x-1/2, -y-1/2, z-1/2'

loop_
_atom_site_label
_atom_site_type_symbol
_atom_site_fract_x
_atom_site_fract_y
_atom_site_fract_z
_atom_site_U_iso_or_equiv
_atom_site_adp_type
_atom_site_occupancy
_atom_site_symmetry_multiplicity
_atom_site_calc_flag
_atom_site_refinement_flags
_atom_site_disorder_assembly
_atom_site_disorder_group
C1 C -0.7056(9) 0.4832(5) 0.8555(9) 0.051(4) Uani 1 1 d . . .
C2 C -0.7393(10) 0.5184(7) 0.9140(11) 0.065(4) Uani 1 1 d . . .
C3 C -0.7510(9) 0.5023(6) 0.9926(10) 0.057(4) Uani 1 1 d . . .
C4 C -0.7244(10) 0.4524(8) 1.0172(12) 0.078(5) Uani 1 1 d . . .
C5 C -0.6891(10) 0.4142(7) 0.9618(9) 0.066(5) Uani 1 1 d . . .
C6 C -0.6814(9) 0.4305(6) 0.8831(10) 0.061(4) Uani 1 1 d . . .
N2 N -0.7573(8) 0.5647(5) 0.8752(8) 0.066(3) Uani 1 1 d . . .
H2A H -0.7806 0.5921 0.8967 0.080 Uiso 1 1 calc R . .
C1A C -0.7335(10) 0.5619(6) 0.7970(10) 0.060(4) Uani 1 1 d . . .
C2A C -0.7360(10) 0.5995(6) 0.7400(12) 0.073(5) Uani 1 1 d . . .
H2AA H -0.7574 0.6331 0.7515 0.088 Uiso 1 1 calc R . .
C3A C -0.7071(12) 0.5884(9) 0.6653(12) 0.098(6) Uani 1 1 d . . .
C4A C -0.6770(11) 0.5360(8) 0.6490(11) 0.081(5) Uani 1 1 d . . .
C5A C -0.6718(11) 0.4969(6) 0.7097(10) 0.074(5) Uani 1 1 d . . .
H5AA H -0.6474 0.4636 0.7010 0.088 Uiso 1 1 calc R . .
C6A C -0.7036(9) 0.5104(6) 0.7791(9) 0.053(4) Uani 1 1 d . . .
N4 N -0.7383(8) 0.4464(5) 1.0958(9) 0.071(4) Uani 1 1 d . . .
H4A H -0.7288 0.4173 1.1213 0.085 Uiso 1 1 calc R . .
C1B C -0.7693(10) 0.4917(7) 1.1310(11) 0.066(5) Uani 1 1 d . . .
C2B C -0.7926(10) 0.5053(8) 1.2072(11) 0.077(5) Uani 1 1 d . . .
H2BA H -0.7890 0.4810 1.2490 0.092 Uiso 1 1 calc R . .
C3B C -0.8208(12) 0.5554(8) 1.2182(11) 0.081(5) Uani 1 1 d . . .
C4B C -0.8370(11) 0.5924(7) 1.1560(14) 0.085(6) Uani 1 1 d . . .
C5B C -0.8120(11) 0.5790(7) 1.0805(10) 0.076(5) Uani 1 1 d . . .
H5BA H -0.8160 0.6039 1.0396 0.091 Uiso 1 1 calc R . .
C6B C -0.7801(9) 0.5275(7) 1.0649(11) 0.066(5) Uani 1 1 d . . .
N6 N -0.6467(8) 0.3909(6) 0.8390(8) 0.072(4) Uani 1 1 d . . .
H6A H -0.6351 0.3928 0.7892 0.087 Uiso 1 1 calc R . .
C1C C -0.6326(12) 0.3455(8) 0.8888(10) 0.076(5) Uani 1 1 d . . .
C2C C -0.5979(10) 0.2971(7) 0.8685(13) 0.082(5) Uani 1 1 d . . .
H2CA H -0.5821 0.2893 0.8166 0.098 Uiso 1 1 calc R . .
C3C C -0.5883(11) 0.2613(7) 0.9288(15) 0.088(6) Uani 1 1 d . . .
C4C C -0.6188(10) 0.2724(6) 1.0065(13) 0.079(5) Uani 1 1 d . . .
C5C C -0.6512(10) 0.3224(7) 1.0295(11) 0.076(5) Uani 1 1 d . . .
H5CA H -0.6656 0.3307 1.0815 0.091 Uiso 1 1 calc R . .
C6C C -0.6593(10) 0.3588(6) 0.9648(12) 0.069(5) Uani 1 1 d . . .
Br3A Br -0.71033(18) 0.64055(9) 0.58516(15) 0.1295(10) Uani 1 1 d . . .
Br4A Br -0.63141(19) 0.51892(10) 0.54759(14) 0.1320(10) Uani 1 1 d . . .
Br3B Br -0.85172(15) 0.57062(9) 1.32511(13) 0.1117(8) Uani 1 1 d . . .
Br4B Br -0.87706(12) 0.66090(8) 1.17821(13) 0.0965(7) Uani 1 1 d . . .
Br3C Br -0.54465(16) 0.19475(8) 0.90335(16) 0.1202(9) Uani 1 1 d . . .
Br4C Br -0.60831(15) 0.22199(8) 1.08978(15) 0.1152(8) Uani 1 1 d . . .
C7A C 0.0096(12) 0.1249(8) 0.7047(14) 0.086(5) Uani 1 1 d . . .
C8A C 0.0005(10) 0.0776(7) 0.6589(12) 0.073(5) Uani 1 1 d . . .
H8AA H -0.0227 0.0474 0.6822 0.087 Uiso 1 1 calc R . .
C9A C 0.0255(10) 0.0760(6) 0.5809(14) 0.081(6) Uani 1 1 d . . .
H9AA H 0.0167 0.0453 0.5511 0.097 Uiso 1 1 calc R . .
C10A C 0.0647(9) 0.1210(7) 0.5456(13) 0.070(5) Uani 1 1 d . . .
C11A C 0.0800(12) 0.1687(8) 0.5962(13) 0.093(6) Uani 1 1 d . . .
H11A H 0.1101 0.1980 0.5764 0.111 Uiso 1 1 calc R . .
C12A C 0.0512(11) 0.1691(7) 0.6676(14) 0.087(6) Uani 1 1 d . . .
H12A H 0.0579 0.2001 0.6970 0.104 Uiso 1 1 calc R . .
C13A C -0.0236(13) 0.1289(10) 0.7752(15) 0.102(7) Uani 1 1 d . . .
C14A C -0.0245(15) 0.1760(10) 0.8246(13) 0.108(7) Uani 1 1 d . . .
C15A C -0.0667(16) 0.0854(12) 0.8150(14) 0.122(10) Uani 1 1 d . . .
N7A N -0.0251(13) 0.2162(8) 0.8557(13) 0.145(8) Uani 1 1 d . . .
N7B N -0.1071(12) 0.0522(9) 0.8417(12) 0.138(8) Uani 1 1 d . . .
C16A C 0.0880(11) 0.1231(7) 0.4666(13) 0.083(6) Uani 1 1 d . . .
C17A C 0.1241(12) 0.1704(9) 0.4272(11) 0.082(6) Uani 1 1 d . . .
C18A C 0.0702(10) 0.0780(8) 0.4141(10) 0.072(5) Uani 1 1 d . . .
N7C N 0.1502(12) 0.2060(7) 0.3979(11) 0.111(6) Uani 1 1 d . . .
N7D N 0.0504(9) 0.0450(6) 0.3730(10) 0.090(5) Uani 1 1 d . . .
C7B C 0.3741(9) -0.1389(8) 0.6474(9) 0.064(4) Uani 1 1 d . . .
C8B C 0.3691(11) -0.1166(7) 0.7254(10) 0.072(5) Uani 1 1 d . . .
H8BA H 0.3503 -0.1380 0.7665 0.086 Uiso 1 1 calc R . .
C9B C 0.3901(10) -0.0666(8) 0.7423(10) 0.075(5) Uani 1 1 d . . .
H9BA H 0.3785 -0.0532 0.7926 0.089 Uiso 1 1 calc R . .
C10B C 0.4306(11) -0.0325(7) 0.6841(10) 0.070(5) Uani 1 1 d . . .
C11B C 0.4342(10) -0.0540(6) 0.6036(11) 0.071(5) Uani 1 1 d . . .
H11B H 0.4539 -0.0327 0.5626 0.085 Uiso 1 1 calc R . .
C12B C 0.4093(8) -0.1048(7) 0.5875(9) 0.063(4) Uani 1 1 d . . .
H12B H 0.4152 -0.1178 0.5360 0.076 Uiso 1 1 calc R . .
C13B C 0.3532(11) -0.1910(8) 0.6319(12) 0.073(5) Uani 1 1 d . . .
C14B C 0.3635(12) -0.2133(6) 0.5544(13) 0.068(5) Uani 1 1 d . . .
C15B C 0.3199(11) -0.2233(7) 0.6927(12) 0.077(5) Uani 1 1 d . . .
N8A N 0.3708(13) -0.2326(6) 0.4932(11) 0.118(6) Uani 1 1 d . . .
N8B N 0.2939(11) -0.2499(6) 0.7407(12) 0.118(6) Uani 1 1 d . . .
C16B C 0.4558(11) 0.0182(7) 0.7008(11) 0.068(4) Uani 1 1 d . . .
C17B C 0.4916(10) 0.0527(7) 0.6390(12) 0.072(5) Uani 1 1 d . . .
C18B C 0.4543(12) 0.0391(7) 0.7776(14) 0.081(6) Uani 1 1 d . . .
N8C N 0.5188(11) 0.0788(7) 0.5915(10) 0.105(6) Uani 1 1 d . . .
N8D N 0.4619(11) 0.0563(7) 0.8376(10) 0.103(5) Uani 1 1 d . . .
S1S S 0.3752(6) 0.2004(3) 0.5679(5) 0.190(3) Uani 1 1 d U . .
C1S C 0.4077(19) 0.2131(9) 0.6580(15) 0.177(7) Uani 1 1 d U . .
H1SA H 0.4329 0.1819 0.6832 0.266 Uiso 1 1 calc R . .
H1SB H 0.3556 0.2250 0.6863 0.266 Uiso 1 1 calc R . .
H1SC H 0.4542 0.2402 0.6591 0.266 Uiso 1 1 calc R . .
C2S C 0.337(2) 0.2587(9) 0.5328(18) 0.218(8) Uani 1 1 d U . .
H2SA H 0.3222 0.2561 0.4762 0.327 Uiso 1 1 calc R . .
H2SB H 0.3838 0.2850 0.5428 0.327 Uiso 1 1 calc R . .
H2SC H 0.2821 0.2686 0.5594 0.327 Uiso 1 1 calc R . .
O1S O 0.2951(9) 0.1632(4) 0.5717(8) 0.114(4) Uani 1 1 d U . .
S2S S -0.8094(5) 0.3396(3) 1.2454(5) 0.178(3) Uani 1 1 d U . .
C3S C -0.7739(18) 0.3317(10) 1.3425(16) 0.192(7) Uani 1 1 d U . .
H3SA H -0.7646 0.3656 1.3671 0.288 Uiso 1 1 calc R . .
H3SB H -0.7168 0.3123 1.3460 0.288 Uiso 1 1 calc R . .
H3SC H -0.8202 0.3126 1.3697 0.288 Uiso 1 1 calc R . .
C4S C -0.8203(18) 0.2755(10) 1.2200(17) 0.198(7) Uani 1 1 d U . .
H4SA H -0.8434 0.2728 1.1652 0.296 Uiso 1 1 calc R . .
H4SB H -0.8627 0.2587 1.2541 0.296 Uiso 1 1 calc R . .
H4SC H -0.7609 0.2586 1.2263 0.296 Uiso 1 1 calc R . .
O2S O -0.7242(9) 0.3615(5) 1.2074(9) 0.131(4) Uani 1 1 d U . .
S3S S 0.1402(7) 0.3968(4) 0.5149(5) 0.204(4) Uani 1 1 d U . .
C5SA C 0.157(5) 0.469(3) 0.504(4) 0.208(15) Uani 0.46(5) 1 d PU A 1
H5SA H 0.2192 0.4761 0.4888 0.312 Uiso 0.46(5) 1 calc PR A 1
H5SB H 0.1482 0.4863 0.5546 0.312 Uiso 0.46(5) 1 calc PR A 1
H5SC H 0.1136 0.4828 0.4641 0.312 Uiso 0.46(5) 1 calc PR A 1
C5SB C 0.168(4) 0.449(3) 0.450(4) 0.215(14) Uani 0.54(5) 1 d PU A 2
H5SD H 0.1957 0.4344 0.4040 0.322 Uiso 0.54(5) 1 calc PR A 2
H5SE H 0.2103 0.4723 0.4776 0.322 Uiso 0.54(5) 1 calc PR A 2
H5SF H 0.1122 0.4673 0.4333 0.322 Uiso 0.54(5) 1 calc PR A 2
C6S C 0.0235(17) 0.4147(11) 0.5381(15) 0.198(11) Uani 1 1 d U A .
H6SA H -0.0086 0.3840 0.5554 0.296 Uiso 1 1 calc R . .
H6SB H -0.0087 0.4290 0.4911 0.296 Uiso 1 1 calc R . .
H6SC H 0.0257 0.4406 0.5800 0.296 Uiso 1 1 calc R . .
O3S O 0.1965(15) 0.3887(10) 0.5900(11) 0.229(7) Uani 1 1 d U A .

loop_
_atom_site_aniso_label
_atom_site_aniso_U_11
_atom_site_aniso_U_22
_atom_site_aniso_U_33
_atom_site_aniso_U_23
_atom_site_aniso_U_13
_atom_site_aniso_U_12
C1 0.042(9) 0.045(9) 0.064(10) -0.009(9) -0.007(8) 0.022(7)
C2 0.045(10) 0.060(12) 0.091(14) 0.011(11) 0.007(9) -0.017(8)
C3 0.035(9) 0.061(11) 0.073(12) 0.006(10) -0.016(8) 0.018(8)
C4 0.040(10) 0.120(18) 0.074(14) 0.013(13) -0.002(10) -0.011(10)
C5 0.064(11) 0.079(13) 0.056(11) -0.002(10) 0.009(9) -0.032(10)
C6 0.039(9) 0.065(11) 0.078(12) 0.021(10) 0.003(8) 0.023(8)
N2 0.066(9) 0.056(9) 0.078(10) 0.001(8) 0.014(7) -0.002(7)
C1A 0.060(10) 0.048(11) 0.072(12) 0.011(10) -0.002(9) 0.008(8)
C2A 0.049(10) 0.043(10) 0.128(16) 0.008(11) 0.016(11) 0.009(8)
C3A 0.063(12) 0.137(19) 0.096(15) -0.013(14) 0.020(11) -0.003(12)
C4A 0.064(11) 0.094(14) 0.085(13) -0.024(12) 0.016(10) 0.009(10)
C5A 0.101(14) 0.059(11) 0.066(11) 0.002(10) 0.043(10) 0.014(9)
C6A 0.046(9) 0.048(10) 0.065(11) 0.016(9) -0.002(8) -0.001(8)
N4 0.059(9) 0.049(9) 0.106(12) 0.008(9) 0.010(8) 0.008(7)
C1B 0.040(10) 0.072(13) 0.087(13) 0.020(12) 0.006(9) -0.008(9)
C2B 0.052(11) 0.100(16) 0.081(13) 0.005(12) 0.019(9) -0.008(10)
C3B 0.068(12) 0.078(14) 0.100(15) -0.027(12) 0.017(11) 0.002(11)
C4B 0.058(11) 0.058(12) 0.135(18) -0.015(13) -0.029(12) -0.004(9)
C5B 0.091(13) 0.071(13) 0.065(12) -0.026(10) -0.003(10) -0.041(10)
C6B 0.023(8) 0.061(11) 0.114(15) -0.052(12) 0.001(9) -0.008(8)
N6 0.038(7) 0.085(10) 0.097(11) -0.036(10) 0.020(7) -0.016(7)
C1C 0.087(13) 0.084(15) 0.060(12) -0.010(11) 0.032(10) -0.007(11)
C2C 0.059(11) 0.055(12) 0.131(17) -0.033(13) 0.010(11) 0.011(9)
C3C 0.057(11) 0.071(13) 0.137(18) 0.011(14) 0.013(12) 0.022(10)
C4C 0.047(10) 0.050(12) 0.141(18) 0.016(12) 0.003(11) -0.002(8)
C5C 0.060(11) 0.061(12) 0.105(14) 0.002(11) -0.005(10) -0.010(9)
C6C 0.048(10) 0.045(11) 0.116(16) 0.017(11) 0.014(10) 0.002(8)
Br3A 0.153(2) 0.1077(17) 0.132(2) 0.0433(15) 0.0500(17) 0.0245(15)
Br4A 0.163(2) 0.130(2) 0.1083(17) 0.0134(15) 0.0545(16) 0.0217(17)
Br3B 0.0963(16) 0.145(2) 0.0970(15) -0.0191(14) 0.0310(12) -0.0115(14)
Br4B 0.0714(13) 0.0911(14) 0.1292(17) -0.0306(13) 0.0236(12) -0.0075(11)
Br3C 0.1191(18) 0.0720(14) 0.171(2) 0.0109(14) 0.0239(16) 0.0257(13)
Br4C 0.1137(18) 0.0857(15) 0.147(2) 0.0337(14) 0.0115(15) 0.0086(13)
C7A 0.053(12) 0.090(16) 0.115(17) -0.022(15) 0.001(12) -0.016(11)
C8A 0.050(11) 0.088(15) 0.081(13) 0.010(12) 0.005(10) -0.006(9)
C9A 0.029(9) 0.051(11) 0.16(2) -0.003(12) -0.021(11) 0.002(8)
C10A 0.029(9) 0.066(13) 0.115(16) -0.007(12) -0.003(10) -0.001(8)
C11A 0.074(13) 0.089(16) 0.116(17) 0.004(14) 0.023(13) -0.009(11)
C12A 0.054(11) 0.070(13) 0.139(19) -0.016(13) 0.021(12) -0.001(10)
C13A 0.055(13) 0.14(2) 0.114(19) 0.016(18) 0.008(13) -0.018(13)
C14A 0.121(18) 0.109(19) 0.099(17) -0.019(15) 0.051(14) -0.017(15)
C15A 0.072(17) 0.20(3) 0.102(17) -0.068(19) 0.038(13) -0.032(16)
N7A 0.124(15) 0.136(17) 0.18(2) -0.071(15) 0.051(13) -0.031(13)
N7B 0.062(12) 0.21(2) 0.144(17) -0.056(16) 0.034(11) -0.034(12)
C16A 0.055(11) 0.095(15) 0.094(15) 0.040(14) -0.025(11) -0.012(10)
C17A 0.061(12) 0.099(16) 0.087(14) 0.023(12) 0.002(10) 0.029(12)
C18A 0.032(9) 0.105(16) 0.075(13) -0.027(11) -0.022(8) -0.007(10)
N7C 0.090(12) 0.112(15) 0.133(15) 0.041(12) 0.009(11) 0.005(11)
N7D 0.056(9) 0.101(12) 0.113(13) -0.021(10) -0.007(9) -0.020(9)
C7B 0.039(9) 0.110(15) 0.042(10) 0.019(11) -0.004(7) 0.009(10)
C8B 0.079(12) 0.069(13) 0.068(13) 0.018(10) 0.014(9) 0.034(10)
C9B 0.051(10) 0.094(14) 0.082(12) 0.021(12) 0.035(9) 0.017(10)
C10B 0.065(11) 0.076(13) 0.068(12) -0.009(11) 0.000(9) 0.017(10)
C11B 0.061(11) 0.038(10) 0.110(15) 0.007(10) -0.017(10) -0.014(8)
C12B 0.027(8) 0.092(13) 0.071(11) 0.007(10) -0.001(8) 0.004(8)
C13B 0.062(11) 0.064(12) 0.091(15) 0.030(12) -0.006(10) -0.010(10)
C14B 0.078(12) 0.044(11) 0.082(15) 0.010(10) 0.000(12) 0.009(9)
C15B 0.055(11) 0.057(12) 0.119(16) 0.019(12) 0.003(11) 0.021(9)
N8A 0.140(16) 0.090(13) 0.121(16) -0.019(11) -0.006(13) 0.023(11)
N8B 0.089(12) 0.089(12) 0.178(18) 0.075(12) 0.011(12) 0.010(9)
C16B 0.059(11) 0.051(11) 0.095(15) -0.001(11) 0.010(10) 0.015(9)
C17B 0.028(10) 0.083(14) 0.105(16) -0.017(12) 0.004(10) 0.007(9)
C18B 0.076(13) 0.079(14) 0.085(15) -0.022(12) -0.012(13) -0.013(10)
N8C 0.084(12) 0.118(14) 0.116(14) 0.018(11) 0.034(10) 0.004(10)
N8D 0.108(13) 0.112(14) 0.086(12) -0.006(11) -0.011(11) 0.012(10)
S1S 0.220(7) 0.133(5) 0.208(7) 0.046(5) -0.072(6) -0.088(5)
C1S 0.228(17) 0.116(14) 0.185(11) 0.006(11) -0.014(13) -0.064(12)
C2S 0.268(18) 0.119(10) 0.258(17) 0.056(13) -0.069(16) -0.101(10)
O1S 0.126(9) 0.075(7) 0.142(9) 0.021(7) 0.011(8) -0.007(6)
S2S 0.147(6) 0.173(6) 0.218(7) 0.076(6) 0.052(5) -0.025(5)
C3S 0.184(16) 0.195(16) 0.203(9) 0.067(12) 0.067(11) -0.056(14)
C4S 0.172(16) 0.189(10) 0.235(16) 0.058(13) 0.045(15) -0.076(12)
O2S 0.107(8) 0.120(9) 0.168(10) 0.061(9) 0.021(8) -0.008(7)
S3S 0.215(9) 0.284(10) 0.119(5) -0.005(7) 0.058(6) -0.028(8)
C5SA 0.18(3) 0.323(15) 0.11(3) 0.00(2) -0.06(3) -0.18(2)
C5SB 0.19(3) 0.34(3) 0.11(3) -0.01(2) -0.02(2) -0.18(3)
C6S 0.161(12) 0.25(3) 0.18(2) -0.06(2) 0.035(12) -0.113(15)
O3S 0.222(14) 0.351(17) 0.120(9) -0.010(13) 0.060(9) 0.017(14)

loop_
_atom_type_symbol
_atom_type_description
_atom_type_scat_dispersion_real
_atom_type_scat_dispersion_imag
_atom_type_scat_source
C C 0.0181 0.0091 'International Tables Vol C Tables 4.2.6.8 and 6.1.1.4'
H H 0.0000 0.0000 'International Tables Vol C Tables 4.2.6.8 and 6.1.1.4'
N N 0.0311 0.0180 'International Tables Vol C Tables 4.2.6.8 and 6.1.1.4'
Br Br -0.6763 1.2805 'International Tables Vol C Tables 4.2.6.8 and 6.1.1.4'
O O 0.0492 0.0322 'International Tables Vol C Tables 4.2.6.8 and 6.1.1.4'
S S 0.3331 0.5567 'International Tables Vol C Tables 4.2.6.8 and 6.1.1.4'

loop_
_geom_angle_atom_site_label_1
_geom_angle_atom_site_label_2
_geom_angle_atom_site_label_3
_geom_angle
_geom_angle_site_symmetry_1
_geom_angle_site_symmetry_3
_geom_angle_publ_flag
C2 C1 C6 116.3(14) . . ?
C2 C1 C6A 109.1(13) . . ?
C6 C1 C6A 134.6(14) . . ?
N2 C2 C3 132.2(16) . . ?
N2 C2 C1 106.0(14) . . ?
C3 C2 C1 121.7(15) . . ?
C4 C3 C2 120.2(16) . . ?
C4 C3 C6B 104.2(15) . . ?
C2 C3 C6B 135.4(16) . . ?
N4 C4 C3 109.9(17) . . ?
N4 C4 C5 128.5(18) . . ?
C3 C4 C5 121.6(17) . . ?
C6 C5 C4 117.1(16) . . ?
C6 C5 C6C 106.1(15) . . ?
C4 C5 C6C 136.8(16) . . ?
N6 C6 C5 110.3(14) . . ?
N6 C6 C1 126.7(15) . . ?
C5 C6 C1 123.0(15) . . ?
C2 N2 C1A 111.0(13) . . ?
C2A C1A N2 129.7(16) . . ?
C2A C1A C6A 120.1(15) . . ?
N2 C1A C6A 110.2(14) . . ?
C1A C2A C3A 120.2(16) . . ?
C2A C3A C4A 118.4(18) . . ?
C2A C3A Br3A 120.7(16) . . ?
C4A C3A Br3A 120.9(15) . . ?
C5A C4A C3A 121.3(15) . . ?
C5A C4A Br4A 118.1(13) . . ?
C3A C4A Br4A 120.4(15) . . ?
C6A C5A C4A 116.1(14) . . ?
C5A C6A C1A 123.6(14) . . ?
C5A C6A C1 132.4(14) . . ?
C1A C6A C1 103.4(13) . . ?
C4 N4 C1B 113.0(15) . . ?
N4 C1B C2B 134.8(18) . . ?
N4 C1B C6B 102.9(15) . . ?
C2B C1B C6B 122.2(17) . . ?
C3B C2B C1B 116.8(17) . . ?
C2B C3B C4B 124.4(17) . . ?
C2B C3B Br3B 114.0(16) . . ?
C4B C3B Br3B 121.2(15) . . ?
C5B C4B C3B 118.1(16) . . ?
C5B C4B Br4B 120.7(16) . . ?
C3B C4B Br4B 120.7(17) . . ?
C4B C5B C6B 120.2(17) . . ?
C5B C6B C1B 117.8(16) . . ?
C5B C6B C3 132.3(19) . . ?
C1B C6B C3 109.8(14) . . ?
C6 N6 C1C 108.9(13) . . ?
C2C C1C C6C 124.6(19) . . ?
C2C C1C N6 128.1(16) . . ?
C6C C1C N6 107.3(15) . . ?
C3C C2C C1C 115.9(18) . . ?
C2C C3C C4C 121.4(16) . . ?
C2C C3C Br3C 117.3(17) . . ?
C4C C3C Br3C 121.0(16) . . ?
C5C C4C C3C 123.4(16) . . ?
C5C C4C Br4C 115.0(16) . . ?
C3C C4C Br4C 121.4(14) . . ?
C4C C5C C6C 113.0(16) . . ?
C1C C6C C5C 121.4(16) . . ?
C1C C6C C5 107.4(15) . . ?
C5C C6C C5 131.2(17) . . ?
C13A C7A C8A 122(2) . . ?
C13A C7A C12A 121(2) . . ?
C8A C7A C12A 117.1(19) . . ?
C9A C8A C7A 120.8(18) . . ?
C8A C9A C10A 120.4(17) . . ?
C16A C10A C9A 123.6(18) . . ?
C16A C10A C11A 118.4(17) . . ?
C9A C10A C11A 118.0(18) . . ?
C12A C11A C10A 119.3(18) . . ?
C11A C12A C7A 124.2(19) . . ?
C7A C13A C15A 123(2) . . ?
C7A C13A C14A 127(2) . . ?
C15A C13A C14A 110(2) . . ?
N7A C14A C13A 172(2) . . ?
N7B C15A C13A 174(3) . . ?
C10A C16A C18A 120.0(16) . . ?
C10A C16A C17A 124.7(18) . . ?
C18A C16A C17A 115.1(18) . . ?
N7C C17A C16A 179(2) . . ?
N7D C18A C16A 174.9(18) . . ?
C13B C7B C8B 122.1(16) . . ?
C13B C7B C12B 122.0(16) . . ?
C8B C7B C12B 115.8(17) . . ?
C9B C8B C7B 123.4(17) . . ?
C8B C9B C10B 121.4(16) . . ?
C16B C10B C9B 122.6(17) . . ?
C16B C10B C11B 121.3(16) . . ?
C9B C10B C11B 115.8(16) . . ?
C12B C11B C10B 121.0(16) . . ?
C11B C12B C7B 122.1(16) . . ?
C7B C13B C15B 120.1(18) . . ?
C7B C13B C14B 121.2(16) . . ?
C15B C13B C14B 118.7(17) . . ?
N8A C14B C13B 178(2) . . ?
N8B C15B C13B 179(2) . . ?
C10B C16B C18B 122.2(17) . . ?
C10B C16B C17B 121.2(17) . . ?
C18B C16B C17B 116.5(16) . . ?
N8C C17B C16B 180(2) . . ?
N8D C18B C16B 173(2) . . ?
O1S S1S C1S 106.0(12) . . ?
O1S S1S C2S 109.2(11) . . ?
C1S S1S C2S 103.1(14) . . ?
O2S S2S C4S 108.2(11) . . ?
O2S S2S C3S 103.6(11) . . ?
C4S S2S C3S 98.4(14) . . ?
O3S S3S C5SB 120(2) . . ?
O3S S3S C6S 109.2(12) . . ?
C5SB S3S C6S 101(3) . . ?
O3S S3S C5SA 99(2) . . ?
C5SB S3S C5SA 34(2) . . ?
C6S S3S C5SA 85(3) . . ?

loop_
_geom_bond_atom_site_label_1
_geom_bond_atom_site_label_2
_geom_bond_distance
_geom_bond_site_symmetry_2
_geom_bond_publ_flag
C1 C2 1.431(19) . ?
C1 C6 1.451(18) . ?
C1 C6A 1.454(18) . ?
C2 N2 1.359(18) . ?
C2 C3 1.39(2) . ?
C3 C4 1.38(2) . ?
C3 C6B 1.45(2) . ?
C4 N4 1.349(19) . ?
C4 C5 1.45(2) . ?
C5 C6 1.389(19) . ?
C5 C6C 1.47(2) . ?
C6 N6 1.359(17) . ?
N2 C1A 1.373(17) . ?
C1A C2A 1.35(2) . ?
C1A C6A 1.412(19) . ?
C2A C3A 1.37(2) . ?
C3A C4A 1.43(2) . ?
C3A Br3A 1.88(2) . ?
C4A C5A 1.42(2) . ?
C4A Br4A 1.904(16) . ?
C5A C6A 1.318(18) . ?
N4 C1B 1.378(19) . ?
C1B C2B 1.38(2) . ?
C1B C6B 1.43(2) . ?
C2B C3B 1.35(2) . ?
C3B C4B 1.41(2) . ?
C3B Br3B 1.907(17) . ?
C4B C5B 1.37(2) . ?
C4B Br4B 1.875(17) . ?
C5B C6B 1.42(2) . ?
N6 C1C 1.430(19) . ?
C1C C2C 1.38(2) . ?
C1C C6C 1.39(2) . ?
C2C C3C 1.36(2) . ?
C3C C4C 1.42(2) . ?
C3C Br3C 1.860(18) . ?
C4C C5C 1.41(2) . ?
C4C Br4C 1.891(17) . ?
C5C C6C 1.42(2) . ?
C7A C13A 1.30(2) . ?
C7A C8A 1.43(2) . ?
C7A C12A 1.43(2) . ?
C8A C9A 1.37(2) . ?
C9A C10A 1.42(2) . ?
C10A C16A 1.38(2) . ?
C10A C11A 1.49(2) . ?
C11A C12A 1.29(2) . ?
C13A C15A 1.45(3) . ?
C13A C14A 1.45(3) . ?
C14A N7A 1.15(2) . ?
C15A N7B 1.13(3) . ?
C16A C18A 1.46(2) . ?
C16A C17A 1.48(3) . ?
C17A N7C 1.10(2) . ?
C18A N7D 1.111(18) . ?
C7B C13B 1.38(2) . ?
C7B C8B 1.43(2) . ?
C7B C12B 1.438(19) . ?
C8B C9B 1.33(2) . ?
C9B C10B 1.45(2) . ?
C10B C16B 1.36(2) . ?
C10B C11B 1.46(2) . ?
C11B C12B 1.361(18) . ?
C13B C15B 1.41(2) . ?
C13B C14B 1.43(2) . ?
C14B N8A 1.14(2) . ?
C15B N8B 1.13(2) . ?
C16B C18B 1.39(2) . ?
C16B C17B 1.47(2) . ?
C17B N8C 1.12(2) . ?
C18B N8D 1.09(2) . ?
S1S O1S 1.498(13) . ?
S1S C1S 1.59(2) . ?
S1S C2S 1.68(3) . ?
S2S O2S 1.523(13) . ?
S2S C4S 1.68(3) . ?
S2S C3S 1.69(3) . ?
S3S O3S 1.47(2) . ?
S3S C5SB 1.76(5) . ?
S3S C6S 1.81(3) . ?
S3S C5SA 1.87(7) . ?
